data_5900005
_journal_name_full Nature
_journal_page_first 826
_journal_paper_doi 10.1038/160826a0
_journal_volume 160
_journal_year 1947
_chemical_formula_sum 'C2 H6 N2 O2'
_chemical_name_systematic Ethylnitramine
_symmetry_Int_Tables_number 11
_symmetry_space_group_name_H-M 'P 1 21/m 1'
_cell_angle_alpha 90
_cell_angle_beta 114.55
_cell_angle_gamma 90
_cell_formula_units_Z 2
_cell_length_a 6.13
_cell_length_b 6.48
_cell_length_c 6.08
_cod_data_source_file 006_ethylnitramine.cif
_cod_data_source_block ethylnitramine
_cod_depositor_comments
;
Kitajgorodskij [1] does not give atom coordinates.

Kitajgorodskij [1] suggests in a footnote that the choice of the
spacegroup is not well justified, and that another possibility --
symmetry space group name H-M - 'P 21'(_symmetry_Int_Tables_number 4)
-- exists.

Saulius Gra\<zulis
2009.04.25

 Added the _citation_author_ordinal data item to the CITATION_AUTHOR loop
 and updated the _citation_author_name data item value.

 Antanas Vaitkus,
 2021-05-03
;
_cod_original_sg_symbol_H-M 'P 21/m'
_cod_database_code 5900005

loop_
_atom_site_label
_atom_site_fract_x
_atom_site_fract_y
_atom_site_fract_z
? ? ? ?

loop_
_citation_author_citation_id
_citation_author_ordinal
_citation_author_name
1 1 'Kitajgorodskij, A. I.'

loop_
_citation_id
_citation_coordinate_linkage
_citation_title
_citation_book_title
_citation_country
_citation_page_first
_citation_page_last
_citation_year
_citation_book_publisher
_cod_citation_special_details
1 yes ? 'Organicheskaja Kristallokhimija' USSR ? ? 1955 'Izdatel'stvo Akademii Nauk SSSR'
;

Coordinates are presented as published in this book, Kitajgorodskij's
"Organicheskaja Kristallokhimija", keyed in manually.

Saulius Gra\<zulis
;

loop_
_geom_bond_atom_site_label_1
_geom_bond_atom_site_label_2
_geom_bond_distance
O N 1.25(5)
N N 1.26(5)
N C 1.46(5)
